data_1565385
loop_
_publ_author_name
'Borys, Andryj M.'
'Clark, Ewan R.'
'Saines, Paul J.'
'Alberola, Antonio'
'Rawson, Jeremy M.'

_publ_section_title
;
 A short, versatile route towards benzothiadiazinyl radicals.
;
_journal_issue 1
_journal_name_full 'Chemical science'
_journal_page_first 149
_journal_page_last 158
_journal_paper_doi 10.1039/d1sc04248c
_journal_volume 13
_journal_year 2021
_chemical_formula_moiety 'C16 H12 Cl4 N2 S'
_chemical_formula_sum 'C16 H12 Cl4 N2 S'
_chemical_formula_weight 406.14
_chemical_properties_physical Moisture-sensitive
_space_group_crystal_system orthorhombic
_space_group_IT_number 61
_space_group_name_Hall '-P 2ac 2ab'
_space_group_name_H-M_alt 'P b c a'
_atom_sites_solution_hydrogens mixed
_audit_creation_date 2018-06-13
_audit_creation_method
;
Olex2 1.2
(compiled 2018.05.29 svn.r3508 for OlexSys, GUI svn.r5506)
;
_audit_update_record
;
2021-08-03 deposited with the CCDC.	2021-11-23 downloaded from the CCDC.
;
_cell_angle_alpha 90.0
_cell_angle_beta 90.0
_cell_angle_gamma 90.0
_cell_formula_units_Z 8
_cell_length_a 14.2979(4)
_cell_length_b 14.0607(3)
_cell_length_c 16.3174(4)
_cell_measurement_reflns_used 39392
_cell_measurement_temperature 100.00(10)
_cell_measurement_theta_max 76.0870
_cell_measurement_theta_min 3.8700
_cell_volume 3280.43(14)
_computing_cell_refinement 'CrysAlisPro 1.171.38.41 (Rigaku OD, 2015)'
_computing_data_collection 'CrysAlisPro 1.171.38.41 (Rigaku OD, 2015)'
_computing_data_reduction 'CrysAlisPro 1.171.38.41 (Rigaku OD, 2015)'
_computing_molecular_graphics 'Olex2 (Dolomanov et al., 2009)'
_computing_publication_material 'Olex2 (Dolomanov et al., 2009)'
_computing_structure_refinement 'ShelXL (Sheldrick, 2015)'
_diffrn_ambient_environment N~2~
_diffrn_ambient_temperature 100.00(10)
_diffrn_detector 'CCD plate'
_diffrn_detector_area_resol_mean 5.2774
_diffrn_detector_type AtlasS2
_diffrn_measured_fraction_theta_full 1.000
_diffrn_measured_fraction_theta_max 1.000
_diffrn_measurement_details
;
List of Runs (angles in degrees, time in seconds):

  # Type    Start    End  Width  t~exp~   \w     \q     \k     \f   Frames
#--------------------------------------------------------------------------
  1  \w    -68.00  29.00   1.00    8.00    --  -41.51  57.00  90.00   97
  2  \w   -112.00 -15.00   1.00    8.00    --  -41.51 -57.00 -60.00   97
  3  \w   -114.00 -19.00   1.00    8.00    --  -41.51 -38.00  30.00   95
  4  \w    -64.00  31.00   1.00    8.00    --  -41.51  38.00-150.00   95
  5  \w     19.00 114.00   1.00    8.00    --   41.51  38.00 -90.00   95
  6  \w     23.00  97.00   1.00    8.00    --   41.51-125.00 120.00   74
  7  \w      1.00  81.00   1.00    8.00    --   41.51 -99.00 -60.00   80
  8  \w     30.00 109.00   1.00   20.00    --  111.00 -95.00 150.00   79
  9  \w     36.00 116.00   1.00   20.00    --  111.00-111.00  60.00   80
 10  \w     32.00 152.00   1.00   20.00    --  111.00 -17.00 -33.79  120
 11  \w     37.00 142.00   1.00   20.00    --  111.00 -77.00 -30.00  105
 12  \w     87.00 178.00   1.00   20.00    --  111.00  30.00-150.00   91
 13  \w     36.00 116.00   1.00   20.00    --  111.00-111.00 -60.00   80
 14  \w     87.00 178.00   1.00   20.00    --  111.00  30.00-180.00   91
 15  \w     36.00 116.00   1.00   20.00    --  111.00-111.00-120.00   80
 16  \w     57.00 151.00   1.00   20.00    --  111.00 178.00  60.00   94
 17  \w     36.00 116.00   1.00   20.00    --  111.00-111.00 120.00   80
 18  \w     36.00 116.00   1.00   20.00    --  111.00-111.00   0.00   80
 19  \w     37.00 142.00   1.00   20.00    --  111.00 -77.00-150.00  105
 20  \w     87.00 178.00   1.00   20.00    --  111.00  45.00-120.00   91
 21  \w     41.00 139.00   1.00   20.00    --  111.00 -61.00 -90.00   98
 22  \w     30.00 109.00   1.00   20.00    --  111.00 -95.00-180.00   79
 23  \w     50.00 120.00   1.00   20.00    --  111.00 -30.00-120.00   70
 24  \w     70.00 101.00   1.00   20.00    --  111.00 -95.00   0.00   31
 25  \w     70.00 112.00   1.00   20.00    --  111.00 -30.00   0.00   42
 26  \w    109.00 136.00   1.00   20.00    --  111.00  45.00 -60.00   27
 27  \w    107.00 175.00   1.00   20.00    --  111.00 111.00 -90.00   68
 28  \w     36.00  85.00   1.00   20.00    --  111.00 -30.00 150.00   49
 29  \w    153.00 178.00   1.00   20.00    --  111.00  15.00 -60.00   25
 30  \w     76.00 103.00   1.00   20.00    --  111.00 -95.00  60.00   27
 31  \w     83.00 122.00   1.00   20.00    --  111.00  15.00 -60.00   39
 32  \w     39.00 107.00   1.00   20.00    --  111.00 -95.00  30.00   68
 33  \w     54.00  81.00   1.00   20.00    --  111.00 -95.00 -60.00   27
 34  \w     33.00  85.00   1.00   20.00    --  111.00 -20.00 -42.64   52
 35  \w     84.00 131.00   1.00   20.00    --  111.00  61.00 -90.00   47
 36  \w     49.00  74.00   1.00   20.00    --  111.00-111.00-150.00   25
 37  \w     84.00 116.00   1.00   20.00    --  111.00-111.00-150.00   32
 38  \w     91.00 135.00   1.00   20.00    --  111.00 -45.00 -60.00   44
 39  \w    116.00 161.00   1.00   20.00    --  111.00  45.00  30.00   45
 40  \w     43.00 123.00   1.00   20.00    --  111.00 -45.00 -90.00   80
 41  \w     94.00 126.00   1.00   20.00    --  111.00 -61.00  90.00   32
 42  \w     45.00 114.00   1.00   20.00    --  111.00-111.00 150.00   69
 43  \w    101.00 148.00   1.00   20.00    --  111.00 111.00 -60.00   47
 44  \w     59.00  86.00   1.00   20.00    --  111.00 -77.00   0.00   27
 45  \w     91.00 118.00   1.00   20.00    --  111.00 -77.00   0.00   27
 46  \w     92.00 125.00   1.00   20.00    --  111.00 -77.00  90.00   33
 47  \w    108.00 141.00   1.00   20.00    --  111.00 -77.00 120.00   33
 48  \w     72.00  99.00   1.00   20.00    --  111.00  15.00 -90.00   27
 49  \w    142.00 167.00   1.00   20.00    --  111.00  15.00 -90.00   25
 50  \w    143.00 173.00   1.00   20.00    --  111.00 111.00-150.00   30
 51  \w     34.00  73.00   1.00   20.00    --  111.00 -95.00 120.00   39
 52  \w     89.00 116.00   1.00   20.00    --  111.00-111.00 -30.00   27
 53  \w     88.00 115.00   1.00   20.00    --  111.00-111.00  30.00   27
 54  \w     93.00 137.00   1.00   20.00    --  111.00 -58.00 -49.38   44
 55  \w    118.00 145.00   1.00   20.00    --  111.00  45.00  90.00   27
 56  \w    151.00 176.00   1.00   20.00    --  111.00  30.00  90.00   25
 57  \w     67.00 132.00   1.00   20.00    --  111.00 -40.00 131.86   65
;
_diffrn_measurement_device 'four-circle diffractometer'
_diffrn_measurement_device_type 'SuperNova, Dual, Cu at zero, AtlasS2'
_diffrn_measurement_method '\w scans'
_diffrn_orient_matrix_type 'CrysAlisPro convention (1999,Acta A55,543-557)'
_diffrn_orient_matrix_UB_11 0.0908567000
_diffrn_orient_matrix_UB_12 -0.0005808000
_diffrn_orient_matrix_UB_13 -0.0508554000
_diffrn_orient_matrix_UB_21 -0.0550263000
_diffrn_orient_matrix_UB_22 0.0350278000
_diffrn_orient_matrix_UB_23 -0.0754912000
_diffrn_orient_matrix_UB_31 0.0187307000
_diffrn_orient_matrix_UB_32 0.1035064000
_diffrn_orient_matrix_UB_33 0.0255292000
_diffrn_radiation_monochromator mirror
_diffrn_radiation_probe x-ray
_diffrn_radiation_type CuK\a
_diffrn_radiation_wavelength 1.54184
_diffrn_reflns_av_R_equivalents 0.0724
_diffrn_reflns_av_unetI/netI 0.0183
_diffrn_reflns_Laue_measured_fraction_full 1.000
_diffrn_reflns_Laue_measured_fraction_max 1.000
_diffrn_reflns_limit_h_max 17
_diffrn_reflns_limit_h_min -17
_diffrn_reflns_limit_k_max 17
_diffrn_reflns_limit_k_min -13
_diffrn_reflns_limit_l_max 20
_diffrn_reflns_limit_l_min -20
_diffrn_reflns_number 63211
_diffrn_reflns_point_group_measured_fraction_full 1.000
_diffrn_reflns_point_group_measured_fraction_max 1.000
_diffrn_reflns_theta_full 67.684
_diffrn_reflns_theta_max 71.270
_diffrn_reflns_theta_min 5.178
_diffrn_source 'micro-focus sealed X-ray tube'
_diffrn_source_type 'SuperNova (Cu) X-ray Source'
_exptl_absorpt_coefficient_mu 7.736
_exptl_absorpt_correction_T_max 0.404
_exptl_absorpt_correction_T_min 0.107
_exptl_absorpt_correction_type gaussian
_exptl_absorpt_process_details
;
CrysAlisPro 1.171.38.41 (Rigaku Oxford Diffraction, 2015)
Numerical absorption correction based on gaussian integration over
			a multifaceted crystal model
Empirical absorption correction using spherical harmonics,
 implemented in SCALE3 ABSPACK scaling algorithm.
;
_exptl_crystal_colour 'clear orangish yellow'
_exptl_crystal_colour_lustre clear
_exptl_crystal_colour_modifier orangish
_exptl_crystal_colour_primary yellow
_exptl_crystal_density_diffrn 1.645
_exptl_crystal_description block
_exptl_crystal_F_000 1648
_exptl_crystal_size_max 0.424
_exptl_crystal_size_mid 0.235
_exptl_crystal_size_min 0.177
_refine_diff_density_max 0.997
_refine_diff_density_min -0.475
_refine_diff_density_rms 0.072
_refine_ls_extinction_method none
_refine_ls_goodness_of_fit_ref 1.108
_refine_ls_hydrogen_treatment mixed
_refine_ls_matrix_type full
_refine_ls_number_parameters 237
_refine_ls_number_reflns 3183
_refine_ls_number_restraints 0
_refine_ls_restrained_S_all 1.108
_refine_ls_R_factor_all 0.0400
_refine_ls_R_factor_gt 0.0399
_refine_ls_shift/su_max 0.001
_refine_ls_shift/su_mean 0.000
_refine_ls_structure_factor_coef Fsqd
_refine_ls_weighting_details 'w=1/[\s^2^(Fo^2^)+(0.0369P)^2^+6.1544P] where P=(Fo^2^+2Fc^2^)/3'
_refine_ls_weighting_scheme calc
_refine_ls_wR_factor_gt 0.0977
_refine_ls_wR_factor_ref 0.0977
_reflns_Friedel_coverage 0.000
_reflns_number_gt 3176
_reflns_number_total 3183
_reflns_threshold_expression 'I > 2\s(I)'
_cod_data_source_file d1sc04248c2.cif
_cod_data_source_block serc086-r1-rf3
_cod_depositor_comments 'Adding full bibliography for 1565368--1565385.cif.'
_cod_original_cell_volume 3280.41(15)
_cod_database_code 1565385
_shelx_shelxl_version_number 2016/6
_chemical_oxdiff_formula 'C16 H12 Cl4 N2 S1 '
_chemical_oxdiff_usercomment 'ABS-259 2,3-2-Me-Cl'
_shelx_space_group_comment
;
The symmetry employed for this shelxl refinement is uniquely defined
by the following loop, which should always be used as a source of
symmetry information in preference to the above space-group names.
They are only intended as comments.
;
_cell_oxdiff_angle_alpha 90.190(2)
_cell_oxdiff_angle_beta 90.074(2)
_cell_oxdiff_angle_gamma 89.788(3)
_cell_oxdiff_length_a 14.2814(5)
_cell_oxdiff_length_b 14.0999(4)
_cell_oxdiff_length_c 16.2910(4)
_cell_oxdiff_measurement_reflns_used 39480
_cell_oxdiff_volume 3280.41(17)
_reflns_odcompleteness_completeness 99.91
_reflns_odcompleteness_iscentric 1
_reflns_odcompleteness_theta 66.97
_olex2_refinement_description
;
1. Fixed Uiso
 At 1.2 times of:
  All C(H,H) groups
 At 1.5 times of:
  All C(H,H,H) groups
2.a Secondary CH2 refined with riding coordinates:
 C16(H16A,H16B)
2.b Idealised Me refined as rotating group:
 C8(H8A,H8B,H8C)
;
_olex2_submission_special_instructions 'No special instructions were received'
_oxdiff_exptl_absorpt_empirical_details
;
Empirical correction (ABSPACK) includes:
- Absorption correction using spherical harmonics
- Frame scaling
;
_oxdiff_exptl_absorpt_empirical_full_max 1.580
_oxdiff_exptl_absorpt_empirical_full_min 0.638

loop_
_space_group_symop_operation_xyz
'x, y, z'
'-x+1/2, -y, z+1/2'
'-x, y+1/2, -z+1/2'
'x+1/2, -y+1/2, -z'
'-x, -y, -z'
'x-1/2, y, -z-1/2'
'x, -y-1/2, z-1/2'
'-x-1/2, y-1/2, z'

loop_
_atom_site_label
_atom_site_type_symbol
_atom_site_fract_x
_atom_site_fract_y
_atom_site_fract_z
_atom_site_U_iso_or_equiv
_atom_site_adp_type
_atom_site_occupancy
_atom_site_site_symmetry_order
_atom_site_calc_flag
_atom_site_refinement_flags_posn
_atom_site_refinement_flags_adp
_atom_site_refinement_flags_occupancy
_atom_site_disorder_assembly
_atom_site_disorder_group
S1 S 0.59472(4) 0.44768(4) 0.61211(3) 0.02205(15) Uani 1 1 d . . . . .
Cl1 Cl 0.73630(5) 0.45442(4) 0.67464(4) 0.02939(16) Uani 1 1 d . . . . .
Cl4 Cl 0.61696(5) 0.08218(4) 0.52536(4) 0.03240(17) Uani 1 1 d . . . . .
Cl2 Cl 0.56852(5) 0.39080(5) 0.26017(4) 0.03649(18) Uani 1 1 d . . . . .
Cl3 Cl 0.53819(5) 0.10929(5) 0.32354(4) 0.03690(18) Uani 1 1 d . . . . .
N2 N 0.65253(14) 0.48730(14) 0.43850(12) 0.0203(4) Uani 1 1 d . . . . .
N1 N 0.58281(15) 0.54276(14) 0.56343(13) 0.0234(4) Uani 1 1 d . . . . .
C13 C 0.61251(18) 0.26664(17) 0.56003(15) 0.0231(5) Uani 1 1 d . . . . .
C14 C 0.62005(17) 0.36268(17) 0.53913(14) 0.0201(5) Uani 1 1 d . . . . .
C1 C 0.62365(17) 0.55420(17) 0.48810(15) 0.0208(5) Uani 1 1 d . . . . .
C10 C 0.65260(17) 0.32328(17) 0.39760(14) 0.0203(5) Uani 1 1 d . . . . .
C2 C 0.62579(17) 0.65431(17) 0.45904(16) 0.0225(5) Uani 1 1 d . . . . .
C12 C 0.62487(18) 0.20121(17) 0.49898(16) 0.0231(5) Uani 1 1 d . . . . .
C11 C 0.64300(18) 0.22725(17) 0.41685(15) 0.0235(5) Uani 1 1 d . . . . .
C7 C 0.63222(18) 0.73192(18) 0.51312(17) 0.0259(5) Uani 1 1 d . . . . .
C3 C 0.61591(18) 0.66991(19) 0.37494(17) 0.0259(5) Uani 1 1 d . . . . .
C15 C 0.67415(19) 0.35819(19) 0.31310(15) 0.0247(5) Uani 1 1 d . . . . .
C6 C 0.62539(19) 0.82315(19) 0.48015(19) 0.0310(6) Uani 1 1 d . . . . .
C5 C 0.6125(2) 0.8384(2) 0.3971(2) 0.0339(6) Uani 1 1 d . . . . .
C4 C 0.60872(19) 0.7614(2) 0.34397(18) 0.0311(6) Uani 1 1 d . . . . .
C8 C 0.6490(2) 0.7228(2) 0.60437(17) 0.0331(6) Uani 1 1 d . . . . .
H8A H 0.592096 0.703815 0.630940 0.050 Uiso 1 1 calc GR . . . .
H8B H 0.669068 0.783001 0.625918 0.050 Uiso 1 1 calc GR . . . .
H8C H 0.696506 0.675926 0.614128 0.050 Uiso 1 1 calc GR . . . .
C16 C 0.6525(2) 0.15020(19) 0.35360(16) 0.0294(6) Uani 1 1 d . . . . .
H16A H 0.688290 0.097660 0.376004 0.035 Uiso 1 1 calc R . . . .
H16B H 0.685605 0.174557 0.306138 0.035 Uiso 1 1 calc R . . . .
C9 C 0.64144(16) 0.39322(16) 0.45988(14) 0.0192(5) Uani 1 1 d . . . . .
H13 H 0.6014(18) 0.2445(19) 0.6237(16) 0.013(6) Uiso 1 1 d . . . . .
H5 H 0.608(2) 0.900(2) 0.3738(19) 0.028(8) Uiso 1 1 d . . . . .
H4 H 0.601(2) 0.769(2) 0.284(2) 0.036(9) Uiso 1 1 d . . . . .
H3 H 0.614(2) 0.619(2) 0.3378(19) 0.027(8) Uiso 1 1 d . . . . .
H15A H 0.707(2) 0.413(2) 0.3140(17) 0.020(7) Uiso 1 1 d . . . . .
H6 H 0.628(2) 0.872(2) 0.5156(19) 0.026(8) Uiso 1 1 d . . . . .
H15B H 0.707(2) 0.312(2) 0.2772(19) 0.030(8) Uiso 1 1 d . . . . .

loop_
_atom_site_aniso_label
_atom_site_aniso_U_11
_atom_site_aniso_U_22
_atom_site_aniso_U_33
_atom_site_aniso_U_23
_atom_site_aniso_U_13
_atom_site_aniso_U_12
S1 0.0284(3) 0.0205(3) 0.0173(3) -0.0021(2) 0.0019(2) -0.0026(2)
Cl1 0.0352(3) 0.0285(3) 0.0245(3) -0.0010(2) -0.0032(2) -0.0046(2)
Cl4 0.0474(4) 0.0165(3) 0.0333(3) 0.0030(2) 0.0014(3) 0.0022(3)
Cl2 0.0343(4) 0.0516(4) 0.0236(3) 0.0088(3) -0.0057(3) -0.0018(3)
Cl3 0.0415(4) 0.0330(3) 0.0362(4) -0.0131(3) -0.0061(3) -0.0035(3)
N2 0.0230(10) 0.0178(9) 0.0202(9) -0.0006(8) -0.0010(8) -0.0016(8)
N1 0.0282(11) 0.0198(10) 0.0224(10) -0.0021(8) 0.0018(9) -0.0001(8)
C13 0.0270(12) 0.0198(12) 0.0225(12) 0.0005(9) -0.0012(10) -0.0011(9)
C14 0.0224(11) 0.0207(11) 0.0171(11) -0.0028(9) -0.0009(9) -0.0017(9)
C1 0.0198(11) 0.0200(12) 0.0226(12) -0.0007(9) -0.0029(9) -0.0013(9)
C10 0.0221(11) 0.0211(11) 0.0177(11) -0.0018(9) -0.0011(9) 0.0009(9)
C2 0.0208(11) 0.0183(11) 0.0285(13) 0.0009(10) 0.0005(10) -0.0006(9)
C12 0.0286(13) 0.0153(11) 0.0255(12) 0.0016(9) -0.0023(10) -0.0004(9)
C11 0.0260(12) 0.0212(12) 0.0233(12) -0.0038(10) -0.0008(10) 0.0015(10)
C7 0.0244(12) 0.0197(12) 0.0338(14) -0.0013(10) 0.0018(10) -0.0015(9)
C3 0.0243(12) 0.0245(13) 0.0290(13) 0.0020(11) -0.0020(10) -0.0007(10)
C15 0.0295(13) 0.0250(13) 0.0195(12) -0.0006(10) -0.0006(10) 0.0009(11)
C6 0.0282(14) 0.0192(12) 0.0455(16) -0.0018(12) 0.0039(12) -0.0011(10)
C5 0.0294(14) 0.0215(13) 0.0507(17) 0.0116(12) 0.0016(12) 0.0007(11)
C4 0.0283(13) 0.0310(14) 0.0340(15) 0.0101(12) -0.0018(11) 0.0000(11)
C8 0.0418(16) 0.0254(13) 0.0322(14) -0.0066(11) 0.0023(12) -0.0069(12)
C16 0.0370(14) 0.0233(12) 0.0279(13) -0.0070(10) 0.0008(11) -0.0003(11)
C9 0.0202(11) 0.0185(11) 0.0189(11) -0.0001(9) -0.0008(9) -0.0010(9)

loop_
_atom_type_symbol
_atom_type_description
_atom_type_scat_dispersion_real
_atom_type_scat_dispersion_imag
_atom_type_scat_source
C C 0.0181 0.0091 'International Tables Vol C Tables 4.2.6.8 and 6.1.1.4'
H H 0.0000 0.0000 'International Tables Vol C Tables 4.2.6.8 and 6.1.1.4'
Cl Cl 0.3639 0.7018 'International Tables Vol C Tables 4.2.6.8 and 6.1.1.4'
N N 0.0311 0.0180 'International Tables Vol C Tables 4.2.6.8 and 6.1.1.4'
S S 0.3331 0.5567 'International Tables Vol C Tables 4.2.6.8 and 6.1.1.4'

loop_
_exptl_crystal_face_index_h
_exptl_crystal_face_index_k
_exptl_crystal_face_index_l
_exptl_crystal_face_perp_dist
8 5 0 0.1888
7 -5 -4 0.0980
-7 -6 -1 0.1737
-6 6 4 0.0893
0 9 -3 0.1910
2 0 10 0.0796
-1 -9 1 0.2073
-2 0 -10 0.0871

loop_
_geom_angle_atom_site_label_1
_geom_angle_atom_site_label_2
_geom_angle_atom_site_label_3
_geom_angle
_geom_angle_site_symmetry_1
_geom_angle_site_symmetry_3
_geom_angle_publ_flag
N1 S1 Cl1 106.84(9) . . ?
N1 S1 C14 105.33(11) . . ?
C14 S1 Cl1 98.74(8) . . ?
C1 N2 C9 119.8(2) . . ?
C1 N1 S1 120.63(17) . . ?
C14 C13 H13 121.2(14) . . ?
C12 C13 C14 117.6(2) . . ?
C12 C13 H13 121.2(14) . . ?
C13 C14 S1 119.01(18) . . ?
C9 C14 S1 118.16(18) . . ?
C9 C14 C13 122.7(2) . . ?
N2 C1 N1 127.2(2) . . ?
N2 C1 C2 118.5(2) . . ?
N1 C1 C2 114.0(2) . . ?
C11 C10 C15 123.1(2) . . ?
C11 C10 C9 119.8(2) . . ?
C9 C10 C15 117.0(2) . . ?
C7 C2 C1 122.4(2) . . ?
C3 C2 C1 117.4(2) . . ?
C3 C2 C7 120.1(2) . . ?
C13 C12 Cl4 117.4(2) . . ?
C13 C12 C11 122.7(2) . . ?
C11 C12 Cl4 119.87(19) . . ?
C10 C11 C12 118.9(2) . . ?
C10 C11 C16 122.3(2) . . ?
C12 C11 C16 118.8(2) . . ?
C2 C7 C8 124.2(2) . . ?
C6 C7 C2 117.8(3) . . ?
C6 C7 C8 117.9(2) . . ?
C2 C3 H3 121.1(19) . . ?
C4 C3 C2 120.8(3) . . ?
C4 C3 H3 118.2(19) . . ?
Cl2 C15 H15A 103.3(18) . . ?
Cl2 C15 H15B 106.3(18) . . ?
C10 C15 Cl2 110.68(18) . . ?
C10 C15 H15A 111.9(17) . . ?
C10 C15 H15B 115.0(18) . . ?
H15A C15 H15B 109(3) . . ?
C7 C6 H6 117(2) . . ?
C5 C6 C7 122.0(3) . . ?
C5 C6 H6 121(2) . . ?
C6 C5 C4 119.8(3) . . ?
C6 C5 H5 122.8(19) . . ?
C4 C5 H5 117.4(19) . . ?
C3 C4 C5 119.5(3) . . ?
C3 C4 H4 118.2(19) . . ?
C5 C4 H4 122.3(19) . . ?
C7 C8 H8A 109.5 . . ?
C7 C8 H8B 109.5 . . ?
C7 C8 H8C 109.5 . . ?
H8A C8 H8B 109.5 . . ?
H8A C8 H8C 109.5 . . ?
H8B C8 H8C 109.5 . . ?
Cl3 C16 H16A 109.8 . . ?
Cl3 C16 H16B 109.8 . . ?
C11 C16 Cl3 109.58(19) . . ?
C11 C16 H16A 109.8 . . ?
C11 C16 H16B 109.8 . . ?
H16A C16 H16B 108.2 . . ?
N2 C9 C14 123.7(2) . . ?
N2 C9 C10 118.0(2) . . ?
C14 C9 C10 118.3(2) . . ?

loop_
_geom_bond_atom_site_label_1
_geom_bond_atom_site_label_2
_geom_bond_distance
_geom_bond_site_symmetry_2
_geom_bond_publ_flag
S1 Cl1 2.2689(9) . ?
S1 N1 1.564(2) . ?
S1 C14 1.726(2) . ?
Cl4 C12 1.732(2) . ?
Cl2 C15 1.799(3) . ?
Cl3 C16 1.801(3) . ?
N2 C1 1.308(3) . ?
N2 C9 1.377(3) . ?
N1 C1 1.370(3) . ?
C13 C14 1.397(3) . ?
C13 C12 1.367(4) . ?
C13 H13 1.10(3) . ?
C14 C9 1.397(3) . ?
C1 C2 1.486(3) . ?
C10 C11 1.393(3) . ?
C10 C15 1.496(3) . ?
C10 C9 1.423(3) . ?
C2 C7 1.406(4) . ?
C2 C3 1.397(4) . ?
C12 C11 1.413(4) . ?
C11 C16 1.503(3) . ?
C7 C6 1.394(4) . ?
C7 C8 1.514(4) . ?
C3 C4 1.386(4) . ?
C3 H3 0.94(3) . ?
C15 H15A 0.91(3) . ?
C15 H15B 1.00(3) . ?
C6 C5 1.383(4) . ?
C6 H6 0.90(3) . ?
C5 C4 1.388(4) . ?
C5 H5 0.95(3) . ?
C4 H4 1.00(3) . ?
C8 H8A 0.9600 . ?
C8 H8B 0.9600 . ?
C8 H8C 0.9600 . ?
C16 H16A 0.9700 . ?
C16 H16B 0.9700 . ?

loop_
_exptl_oxdiff_crystal_face_indexfrac_h
_exptl_oxdiff_crystal_face_indexfrac_k
_exptl_oxdiff_crystal_face_indexfrac_l
_exptl_oxdiff_crystal_face_x
_exptl_oxdiff_crystal_face_y
_exptl_oxdiff_crystal_face_z
7.6234 5.2343 0.0575 0.6867 -0.2405 0.6860
7.1910 -4.8568 -3.5635 0.8374 -0.2968 -0.4590
-6.9793 -6.0304 -0.5100 -0.6047 0.2113 -0.7679
-6.3102 5.8570 3.7162 -0.7657 0.2718 0.5829
0.4854 8.8605 -2.6228 0.1723 0.4817 0.8593
2.2519 -0.0650 10.2582 -0.3170 -0.9006 0.2973
-0.8175 -9.0597 1.2240 -0.1313 -0.3648 -0.9218
-2.3101 -0.4795 -10.2254 0.3104 0.8822 -0.3539
